data_2011099
loop_
_publ_author_name
'Zhang, Jin-Nan'
'Lin, Ge'
'Ho, Yee-Ping'
'Li, Ping'
'Chow, Albert H. L.'

_publ_section_title
;
 Verticine ethanol hydrate (2/1/1)
;
_journal_issue 7
_journal_name_full 'Acta Crystallographica Section C'
_journal_page_first 907
_journal_page_last 909
_journal_paper_doi 10.1107/S010827010000264X
_journal_volume 56
_journal_year 2000
_chemical_formula_iupac '2C27 H45 N O3, C2 H6 O, H2 O'
_chemical_formula_moiety '2C27 H45 N O3, C2 H6 O, H2 O'
_chemical_formula_sum 'C56 H98 N2 O8'
_chemical_formula_weight 927.36
_chemical_name_common verticine
_chemical_name_systematic
;
cevane-3\b,6\a,20-triol ethanol hydrate
;
_space_group_IT_number 4
_symmetry_cell_setting monoclinic
_symmetry_space_group_name_Hall 'P 2yb'
_symmetry_space_group_name_H-M 'P 1 21 1'
_cell_angle_alpha 90.00
_cell_angle_beta 93.74(3)
_cell_angle_gamma 90.00
_cell_formula_units_Z 2
_cell_length_a 16.146(3)
_cell_length_b 8.660(2)
_cell_length_c 19.096(4)
_cell_measurement_reflns_used 25
_cell_measurement_temperature 293(2)
_cell_measurement_theta_max 12.5
_cell_measurement_theta_min 5
_cell_volume 2664.4(10)
_computing_cell_refinement XSCANS
_computing_data_collection 'XSCANS (Siemens, 1996)'
_computing_data_reduction XSCANS
_computing_molecular_graphics 'SHELXTL/PC (Siemens, 1990)'
_computing_publication_material SHELXTL93
_computing_structure_refinement 'SHELXL93 (Sheldrick, 1993)'
_computing_structure_solution 'SHELXS86 (Sheldrick, 1990)'
_diffrn_ambient_temperature 293(2)
_diffrn_measured_fraction_theta_full .927
_diffrn_measured_fraction_theta_max .927
_diffrn_measurement_device 'Siemens P4'
_diffrn_measurement_method '\w scan (Sparks, 1976)'
_diffrn_radiation_monochromator graphite
_diffrn_radiation_source 'fine-focus sealed tube'
_diffrn_radiation_type MoK\a
_diffrn_radiation_wavelength .71073
_diffrn_reflns_av_R_equivalents .037
_diffrn_reflns_av_sigmaI/netI .099
_diffrn_reflns_limit_h_max 19
_diffrn_reflns_limit_h_min 0
_diffrn_reflns_limit_k_max 10
_diffrn_reflns_limit_k_min -10
_diffrn_reflns_limit_l_max 24
_diffrn_reflns_limit_l_min -24
_diffrn_reflns_number 9866
_diffrn_reflns_theta_full 26.75
_diffrn_reflns_theta_max 26.75
_diffrn_reflns_theta_min 1.60
_diffrn_standards_decay_% 98
_diffrn_standards_interval_count 97
_diffrn_standards_number 3
_exptl_absorpt_coefficient_mu .075
_exptl_absorpt_correction_T_max 1.000
_exptl_absorpt_correction_T_min .967
_exptl_absorpt_correction_type empirical
_exptl_absorpt_process_details '(Kopfmann & Huber, 1968)'
_exptl_crystal_colour colourless
_exptl_crystal_density_diffrn 1.156
_exptl_crystal_density_method 'not measured'
_exptl_crystal_description plate
_exptl_crystal_F_000 1024
_exptl_crystal_size_max .32
_exptl_crystal_size_mid .22
_exptl_crystal_size_min .10
_refine_diff_density_max .281
_refine_diff_density_min -.179
_refine_ls_extinction_coef .023(2)
_refine_ls_extinction_method SHELXL97
_refine_ls_goodness_of_fit_ref 1.124
_refine_ls_hydrogen_treatment mixed
_refine_ls_matrix_type full
_refine_ls_number_parameters 616
_refine_ls_number_reflns 5611
_refine_ls_number_restraints 3
_refine_ls_restrained_S_all 1.123
_refine_ls_R_factor_all .053
_refine_ls_R_factor_gt .050
_refine_ls_shift/su_max .002
_refine_ls_shift/su_mean .000
_refine_ls_structure_factor_coef Fsqd
_refine_ls_weighting_details 'w = 1/[\s^2^(Fo^2^)+(0.0550P)^2^+0.5886P] where P = (Fo^2^+2Fc^2^)/3'
_refine_ls_weighting_scheme calc
_refine_ls_wR_factor_ref .120
_reflns_number_gt 5425
_reflns_number_total 5611
_reflns_observed_criterion I>2\s(I)
_cod_data_source_file de1140.cif
_cod_data_source_block I
_cod_original_sg_symbol_H-M 'P 21'
_cod_database_code 2011099
_cod_database_fobs_code 2011099

loop_
_symmetry_equiv_pos_as_xyz
'x, y, z'
'-x, y+1/2, -z'

loop_
_atom_site_label
_atom_site_fract_x
_atom_site_fract_y
_atom_site_fract_z
_atom_site_U_iso_or_equiv
_atom_site_adp_type
_atom_site_calc_flag
_atom_site_refinement_flags
_atom_site_occupancy
_atom_site_disorder_assembly
_atom_site_disorder_group
_atom_site_type_symbol
O1 -.08529(15) .5542(3) .43564(12) .0557(6) Uani d . 1 . . O
H1 -.1236 .6143 .4261 .084 Uiso calc R 1 . . H
O2 -.00076(13) -.0142(3) .43946(10) .0457(5) Uani d . 1 . . O
H2 .0304 .0098 .4733 .068 Uiso calc R 1 . . H
O3 .26677(13) -.2083(3) .06246(10) .0468(5) Uani d . 1 . . O
H3 .3080 -.2488 .0475 .070 Uiso calc R 1 . . H
N1 .18369(15) .0446(3) -.02186(12) .0406(5) Uani d . 1 . . N
C1 -.05740(19) .3798(4) .25645(14) .0412(6) Uani d . 1 . . C
H1A -.0406 .4268 .2135 .049 Uiso calc R 1 . . H
H1B -.1115 .3331 .2463 .049 Uiso calc R 1 . . H
C2 -.0651(2) .5066(4) .31189(15) .0459(7) Uani d . 1 . . C
H2A -.0136 .5643 .3172 .055 Uiso calc R 1 . . H
H2B -.1090 .5776 .2964 .055 Uiso calc R 1 . . H
C3 -.08432(19) .4372(4) .38234(14) .0421(6) Uani d . 1 . . C
H3A -.1395 .3900 .3772 .050 Uiso calc R 1 . . H
C4 -.02275(18) .3144(3) .40632(14) .0383(6) Uani d . 1 . . C
H4A -.0386 .2702 .4502 .046 Uiso calc R 1 . . H
H4B .0319 .3601 .4145 .046 Uiso calc R 1 . . H
C5 -.01976(17) .1871(3) .35083(13) .0340(5) Uani d . 1 . . C
H5 -.0770 .1504 .3426 .041 Uiso calc R 1 . . H
C6 .03096(18) .0467(3) .37639(14) .0386(6) Uani d . 1 . . C
H6 .0891 .0770 .3859 .046 Uiso calc R 1 . . H
C7 .0256(2) -.0820(4) .32202(15) .0462(7) Uani d . 1 . . C
H7A -.0306 -.1220 .3175 .055 Uiso calc R 1 . . H
H7B .0624 -.1657 .3374 .055 Uiso calc R 1 . . H
C8 .04986(19) -.0228(3) .25107(14) .0392(6) Uani d . 1 . . C
H8 .1081 .0095 .2565 .047 Uiso calc R 1 . . H
C9 -.00130(18) .1173(3) .22675(14) .0374(6) Uani d . 1 . . C
H9 -.0595 .0847 .2231 .045 Uiso calc R 1 . . H
C10 .00532(17) .2521(3) .27904(14) .0352(6) Uani d . 1 . . C
C11 .0250(2) .1393(4) .15172(15) .0456(7) Uani d . 1 . . C
H11A .0769 .1955 .1517 .055 Uiso calc R 1 . . H
H11B -.0172 .1954 .1235 .055 Uiso calc R 1 . . H
C12 .03500(18) -.0264(4) .12320(14) .0403(6) Uani d . 1 . . C
H12 -.0149 -.0536 .0939 .048 Uiso calc R 1 . . H
C13 .11074(17) -.0460(3) .08006(14) .0375(6) Uani d . 1 . . C
H13 .1603 -.0197 .1101 .045 Uiso calc R 1 . . H
C14 .0411(2) -.1342(4) .18922(15) .0445(7) Uani d . 1 . . C
H14 -.0114 -.1905 .1913 .053 Uiso calc R 1 . . H
C15 .1123(2) -.2519(4) .18780(17) .0525(8) Uani d . 1 . . C
H15A .1647 -.1995 .1986 .063 Uiso calc R 1 . . H
H15B .1057 -.3293 .2237 .063 Uiso calc R 1 . . H
C16 .1144(2) -.3299(4) .11775(17) .0539(8) Uani d . 1 . . C
H16A .0649 -.3926 .1098 .065 Uiso calc R 1 . . H
H16B .1621 -.3982 .1185 .065 Uiso calc R 1 . . H
C17 .11931(18) -.2135(3) .05611(15) .0391(6) Uani d . 1 . . C
H17 .0710 -.2344 .0238 .047 Uiso calc R 1 . . H
C18 .10838(19) .0585(4) .01600(15) .0455(7) Uani d . 1 . . C
H18A .0607 .0319 -.0152 .055 Uiso calc R 1 . . H
H18B .1020 .1648 .0307 .055 Uiso calc R 1 . . H
C19 .1782(2) .1541(4) -.08067(16) .0520(8) Uani d . 1 . . C
H19A .1675 .2566 -.0629 .062 Uiso calc R 1 . . H
H19B .1318 .1257 -.1128 .062 Uiso calc R 1 . . H
C20 .19603(18) -.2330(4) .01312(15) .0405(6) Uani d . 1 . . C
C21 .19541(19) -.1137(4) -.04672(15) .0408(6) Uani d . 1 . . C
H21 .1485 -.1384 -.0800 .049 Uiso calc R 1 . . H
C22 .2745(2) -.1205(4) -.08675(17) .0537(8) Uani d . 1 . . C
H22A .3222 -.1011 -.0543 .064 Uiso calc R 1 . . H
H22B .2804 -.2234 -.1058 .064 Uiso calc R 1 . . H
C23 .2739(2) -.0031(5) -.14645(16) .0552(9) Uani d . 1 . . C
H23A .3271 -.0047 -.1672 .066 Uiso calc R 1 . . H
H23B .2315 -.0314 -.1825 .066 Uiso calc R 1 . . H
C24 .2568(2) .1584(4) -.12045(15) .0500(8) Uani d . 1 . . C
H24 .2461 .2248 -.1616 .060 Uiso calc R 1 . . H
C25 .09345(19) .3199(4) .28425(16) .0458(7) Uani d . 1 . . C
H25A .1328 .2396 .2965 .069 Uiso calc R 1 . . H
H25B .0972 .3988 .3196 .069 Uiso calc R 1 . . H
H25C .1055 .3637 .2399 .069 Uiso calc R 1 . . H
C26 .1989(2) -.3966(4) -.01728(18) .0537(8) Uani d . 1 . . C
H26A .2520 -.4141 -.0357 .081 Uiso calc R 1 . . H
H26B .1561 -.4078 -.0542 .081 Uiso calc R 1 . . H
H26C .1903 -.4705 .0190 .081 Uiso calc R 1 . . H
C27 .3297(2) .2260(5) -.07682(18) .0597(9) Uani d . 1 . . C
H27A .3375 .1703 -.0334 .090 Uiso calc R 1 . . H
H27B .3190 .3327 -.0672 .090 Uiso calc R 1 . . H
H27C .3790 .2179 -.1022 .090 Uiso calc R 1 . . H
O1' .42974(15) .6533(3) .03954(10) .0490(5) Uani d . 1 . . O
H1' .4474 .6101 .0053 .074 Uiso calc R 1 . . H
O2' .34850(15) .1007(3) .11070(11) .0581(6) Uani d . 1 . . O
H2' .3121 .0352 .1047 .087 Uiso calc R 1 . . H
O3' .23827(12) .1921(3) .59692(12) .0458(5) Uani d . 1 . . O
H3' .2337 .2836 .5862 .069 Uiso calc R 1 . . H
N1' .36238(14) .4218(3) .60350(12) .0364(5) Uani d . 1 . . N
C1' .4515(2) .5645(4) .23238(14) .0458(7) Uani d . 1 . . C
H1'1 .5054 .5146 .2363 .055 Uiso calc R 1 . . H
H1'2 .4484 .6333 .2722 .055 Uiso calc R 1 . . H
C2' .4442(2) .6601(4) .16454(14) .0474(7) Uani d . 1 . . C
H2'1 .3931 .7192 .1627 .057 Uiso calc R 1 . . H
H2'2 .4902 .7322 .1643 .057 Uiso calc R 1 . . H
C3' .44475(19) .5567(4) .10085(14) .0423(6) Uani d . 1 . . C
H3'1 .5000 .5104 .0994 .051 Uiso calc R 1 . . H
C4' .38079(19) .4276(4) .10177(15) .0445(7) Uani d . 1 . . C
H4'1 .3874 .3591 .0623 .053 Uiso calc R 1 . . H
H4'2 .3255 .4715 .0967 .053 Uiso calc R 1 . . H
C5' .39028(18) .3346(4) .17033(14) .0388(6) Uani d . 1 . . C
H5' .4469 .2933 .1733 .047 Uiso calc R 1 . . H
C6' .3319(2) .1945(4) .17040(15) .0457(7) Uani d . 1 . . C
H6' .2742 .2303 .1656 .055 Uiso calc R 1 . . H
C7' .3455(2) .1006(4) .23814(15) .0479(7) Uani d . 1 . . C
H7'1 .3033 .0210 .2391 .057 Uiso calc R 1 . . H
H7'2 .3992 .0503 .2390 .057 Uiso calc R 1 . . H
C8' .34156(18) .2024(4) .30268(14) .0407(6) Uani d . 1 . . C
H8' .2853 .2452 .3024 .049 Uiso calc R 1 . . H
C9' .40176(17) .3378(4) .30001(13) .0375(6) Uani d . 1 . . C
H9' .4573 .2940 .2963 .045 Uiso calc R 1 . . H
C10' .38386(17) .4413(4) .23530(13) .0377(6) Uani d . 1 . . C
C11' .3995(2) .4068(4) .37388(14) .0439(7) Uani d . 1 . . C
H11C .3493 .4665 .3785 .053 Uiso calc R 1 . . H
H11D .4474 .4723 .3849 .053 Uiso calc R 1 . . H
C12' .40133(18) .2629(4) .42150(14) .0398(6) Uani d . 1 . . C
H12' .4596 .2364 .4334 .048 Uiso calc R 1 . . H
C13' .35877(17) .2846(3) .49023(14) .0365(6) Uani d . 1 . . C
H13' .3014 .3175 .4786 .044 Uiso calc R 1 . . H
C14' .36180(18) .1296(4) .37568(15) .0415(6) Uani d . 1 . . C
H14' .4036 .0488 .3712 .050 Uiso calc R 1 . . H
C15' .2873(2) .0592(4) .40836(16) .0503(8) Uani d . 1 . . C
H15C .2675 -.0285 .3804 .060 Uiso calc R 1 . . H
H15D .2429 .1349 .4078 .060 Uiso calc R 1 . . H
C16' .3078(2) .0061(4) .48405(16) .0532(8) Uani d . 1 . . C
H16C .3407 -.0876 .4836 .064 Uiso calc R 1 . . H
H16D .2567 -.0180 .5056 .064 Uiso calc R 1 . . H
C17' .35638(19) .1301(4) .52895(15) .0415(6) Uani d . 1 . . C
H17' .4139 .0938 .5356 .050 Uiso calc R 1 . . H
C18' .40108(18) .4078(4) .53664(14) .0397(6) Uani d . 1 . . C
H18C .4592 .3817 .5455 .048 Uiso calc R 1 . . H
H18D .3979 .5063 .5124 .048 Uiso calc R 1 . . H
C19' .39490(19) .5599(4) .64080(15) .0451(7) Uani d . 1 . . C
H19C .3818 .6503 .6122 .054 Uiso calc R 1 . . H
H19D .4549 .5521 .6471 .054 Uiso calc R 1 . . H
C20' .32439(18) .1506(3) .60287(14) .0395(6) Uani d . 1 . . C
C21' .37384(18) .2780(4) .64331(15) .0399(6) Uani d . 1 . . C
H21' .4328 .2505 .6455 .048 Uiso calc R 1 . . H
C22' .3469(2) .2950(4) .71872(15) .0477(7) Uani d . 1 . . C
H22C .2868 .2989 .7175 .057 Uiso calc R 1 . . H
H22D .3649 .2046 .7456 .057 Uiso calc R 1 . . H
C23' .3817(2) .4379(4) .75560(16) .0548(8) Uani d . 1 . . C
H23C .4416 .4290 .7625 .066 Uiso calc R 1 . . H
H23D .3593 .4469 .8013 .066 Uiso calc R 1 . . H
C24' .3596(2) .5815(4) .71237(15) .0467(7) Uani d . 1 . . C
H24' .3878 .6698 .7354 .056 Uiso calc R 1 . . H
C25' .2994(2) .5209(4) .23720(17) .0489(7) Uani d . 1 . . C
H25D .2989 .5850 .2782 .073 Uiso calc R 1 . . H
H25E .2566 .4443 .2386 .073 Uiso calc R 1 . . H
H25F .2896 .5834 .1960 .073 Uiso calc R 1 . . H
C26' .3290(2) -.0032(4) .64205(17) .0531(8) Uani d . 1 . . C
H26D .3007 .0057 .6845 .080 Uiso calc R 1 . . H
H26E .3860 -.0297 .6533 .080 Uiso calc R 1 . . H
H26F .3031 -.0823 .6130 .080 Uiso calc R 1 . . H
C27' .2669(2) .6145(5) .70731(19) .0591(9) Uani d . 1 . . C
H27D .2381 .5309 .6834 .089 Uiso calc R 1 . . H
H27E .2564 .7086 .6817 .089 Uiso calc R 1 . . H
H27F .2478 .6247 .7536 .089 Uiso calc R 1 . . H
O4 .16490(17) .4504(4) .53190(17) .0782(9) Uani d . 1 . . O
H4 .1152 .4561 .5379 .117 Uiso calc R 1 . . H
C29 .1944(2) .5962(5) .5125(2) .0627(9) Uani d . 1 . . C
H29A .2546 .5958 .5166 .075 Uiso calc R 1 . . H
H29B .1755 .6738 .5444 .075 Uiso calc R 1 . . H
C30 .1652(3) .6376(7) .4392(2) .0948(17) Uani d . 1 . . C
H30A .1838 .5609 .4075 .142 Uiso calc R 1 . . H
H30B .1874 .7365 .4275 .142 Uiso calc R 1 . . H
H30C .1057 .6421 .4354 .142 Uiso calc R 1 . . H
O1W .5073(2) .4808(4) -.05736(17) .0790(9) Uani d D 1 . . O
H51 .517(3) .384(3) -.051(2) .080 Uiso d D 1 . . H
H52 .546(2) .525(5) -.079(2) .080 Uiso d D 1 . . H

loop_
_atom_site_aniso_label
_atom_site_aniso_U_11
_atom_site_aniso_U_22
_atom_site_aniso_U_33
_atom_site_aniso_U_12
_atom_site_aniso_U_13
_atom_site_aniso_U_23
O1 .0643(15) .0566(14) .0451(12) .0214(11) -.0056(10) -.0135(11)
O2 .0541(13) .0494(12) .0333(10) -.0031(10) .0012(8) .0087(9)
O3 .0398(11) .0605(14) .0396(10) .0092(10) -.0023(8) -.0083(10)
N1 .0461(14) .0422(13) .0344(12) .0044(10) .0096(10) .0024(10)
C1 .0476(16) .0420(16) .0339(14) .0091(12) .0026(11) .0045(12)
C2 .0525(18) .0402(16) .0450(16) .0110(13) .0026(13) .0012(13)
C3 .0451(16) .0443(16) .0365(14) .0067(13) .0009(11) -.0054(13)
C4 .0409(15) .0386(15) .0352(13) .0019(12) .0007(11) -.0014(12)
C5 .0340(14) .0349(14) .0331(13) -.0015(11) .0018(10) .0013(11)
C6 .0414(15) .0397(15) .0349(14) -.0012(12) .0034(10) .0059(12)
C7 .0611(19) .0356(15) .0428(16) .0038(13) .0095(13) .0067(13)
C8 .0455(16) .0362(14) .0363(14) .0019(12) .0071(11) .0030(12)
C9 .0372(14) .0401(15) .0352(13) .0015(11) .0058(10) .0015(12)
C10 .0367(14) .0346(13) .0342(13) -.0006(11) .0017(10) .0014(11)
C11 .0563(18) .0453(17) .0363(15) .0111(14) .0116(12) .0064(13)
C12 .0416(15) .0426(16) .0370(14) .0032(12) .0060(11) .0016(12)
C13 .0379(14) .0403(15) .0346(14) .0033(11) .0037(10) .0003(12)
C14 .0528(18) .0408(16) .0408(15) -.0017(13) .0104(12) -.0008(13)
C15 .071(2) .0408(17) .0463(17) .0088(15) .0070(15) .0052(14)
C16 .068(2) .0448(18) .0499(18) .0086(15) .0110(15) .0042(15)
C17 .0383(15) .0414(16) .0374(14) .0020(12) .0020(11) .0004(12)
C18 .0504(18) .0472(17) .0399(15) .0110(13) .0113(12) .0044(13)
C19 .060(2) .056(2) .0411(16) .0092(16) .0097(13) .0104(15)
C20 .0415(16) .0434(15) .0363(14) .0027(12) .0000(11) -.0054(12)
C21 .0428(16) .0464(16) .0332(14) -.0003(12) .0019(11) -.0051(12)
C22 .061(2) .055(2) .0475(18) .0047(15) .0167(14) -.0078(15)
C23 .062(2) .070(2) .0340(15) -.0071(17) .0126(13) -.0082(16)
C24 .0537(19) .063(2) .0343(15) .0003(15) .0096(12) .0073(15)
C25 .0436(17) .0424(16) .0519(17) -.0057(13) .0078(12) .0023(14)
C26 .064(2) .0475(18) .0498(18) .0049(16) .0055(15) -.0092(15)
C27 .066(2) .066(2) .0474(18) -.0138(18) .0090(15) -.0011(17)
O1' .0599(14) .0543(13) .0334(10) .0054(11) .0082(9) .0036(10)
O2' .0685(16) .0625(16) .0441(12) -.0166(12) .0097(10) -.0188(11)
O3' .0411(11) .0457(12) .0511(12) -.0054(9) .0075(8) .0078(10)
N1' .0390(12) .0375(12) .0330(11) -.0038(10) .0037(9) .0056(10)
C1' .0534(18) .0513(18) .0326(14) -.0137(14) .0013(11) -.0030(13)
C2' .0582(19) .0492(18) .0345(14) -.0125(15) .0013(12) -.0010(13)
C3' .0473(16) .0481(17) .0314(13) -.0008(13) .0021(11) .0012(12)
C4' .0484(17) .0508(17) .0339(14) -.0050(14) -.0001(11) -.0045(13)
C5' .0402(15) .0444(16) .0317(13) -.0049(12) .0019(10) -.0011(12)
C6' .0479(17) .0518(18) .0375(15) -.0083(14) .0039(11) -.0106(14)
C7' .0542(18) .0455(17) .0439(16) -.0110(14) .0032(13) -.0039(14)
C8' .0374(15) .0463(16) .0381(14) -.0051(12) .0012(11) .0006(13)
C9' .0359(14) .0456(16) .0309(13) -.0036(12) .0014(10) -.0017(12)
C10' .0405(15) .0431(15) .0292(12) -.0033(12) .0008(10) -.0027(12)
C11' .0505(18) .0476(17) .0335(14) -.0090(13) .0031(11) .0016(13)
C12' .0346(15) .0497(16) .0355(14) -.0029(12) .0050(10) .0038(13)
C13' .0340(14) .0406(15) .0350(13) -.0006(11) .0044(10) .0041(12)
C14' .0430(16) .0427(16) .0390(14) -.0013(12) .0031(11) .0013(13)
C15' .0555(19) .0526(19) .0430(16) -.0160(15) .0037(13) .0010(15)
C16' .072(2) .0454(18) .0435(17) -.0110(16) .0119(14) .0027(14)
C17' .0454(16) .0394(15) .0405(14) .0001(12) .0073(11) .0043(12)
C18' .0387(15) .0436(16) .0375(14) -.0034(12) .0082(11) .0058(12)
C19' .0455(17) .0477(17) .0424(16) -.0089(13) .0046(12) .0043(14)
C20' .0407(15) .0394(15) .0385(14) .0008(12) .0034(11) .0087(12)
C21' .0387(15) .0425(16) .0384(14) .0036(12) .0026(11) .0105(12)
C22' .061(2) .0454(17) .0367(15) .0017(14) .0049(13) .0097(13)
C23' .071(2) .056(2) .0374(15) -.0014(17) .0003(14) .0057(15)
C24' .0536(18) .0491(18) .0375(15) -.0047(14) .0040(12) .0013(14)
C25' .0479(18) .0544(19) .0445(16) .0079(14) .0048(12) .0031(14)
C26' .073(2) .0407(17) .0458(17) .0002(16) .0060(15) .0123(14)
C27' .065(2) .057(2) .0571(19) .0111(17) .0165(16) .0029(17)
O4 .0513(15) .077(2) .107(2) .0146(14) .0093(14) .0310(18)
C29 .055(2) .060(2) .072(2) .0101(17) -.0051(16) .0003(19)
C30 .109(4) .101(4) .072(3) -.035(3) -.017(2) .021(3)
O1W .094(2) .0712(19) .0759(19) -.0042(17) .0376(16) -.0100(17)

loop_
_atom_type_symbol
_atom_type_description
_atom_type_scat_dispersion_real
_atom_type_scat_dispersion_imag
_atom_type_scat_source
C C .0033 .0016 'International Tables Vol C Tables 4.2.6.8 and 6.1.1.4'
H H .0000 .0000 'International Tables Vol C Tables 4.2.6.8 and 6.1.1.4'
N N .0061 .0033 'International Tables Vol C Tables 4.2.6.8 and 6.1.1.4'
O O .0106 .0060 'International Tables Vol C Tables 4.2.6.8 and 6.1.1.4'

loop_
_geom_angle_atom_site_label_1
_geom_angle_atom_site_label_2
_geom_angle_atom_site_label_3
_geom_angle
C3 O1 H1 109.5
C6 O2 H2 109.5
C20 O3 H3 109.5
C18 N1 C21 111.5(2)
C18 N1 C19 108.4(2)
C21 N1 C19 111.0(2)
C2 C1 C10 113.6(2)
C2 C1 H1A 108.8
C10 C1 H1A 108.8
C2 C1 H1B 108.8
C10 C1 H1B 108.8
H1A C1 H1B 107.7
C3 C2 C1 110.9(3)
C3 C2 H2A 109.5
C1 C2 H2A 109.5
C3 C2 H2B 109.5
C1 C2 H2B 109.5
H2A C2 H2B 108.0
O1 C3 C4 108.7(2)
O1 C3 C2 111.1(3)
C4 C3 C2 112.2(2)
O1 C3 H3A 108.2
C4 C3 H3A 108.2
C2 C3 H3A 108.2
C3 C4 C5 110.3(2)
C3 C4 H4A 109.6
C5 C4 H4A 109.6
C3 C4 H4B 109.6
C5 C4 H4B 109.6
H4A C4 H4B 108.1
C6 C5 C4 113.1(2)
C6 C5 C10 113.8(2)
C4 C5 C10 111.7(2)
C6 C5 H5 105.8
C4 C5 H5 105.8
C10 C5 H5 105.8
O2 C6 C7 107.1(2)
O2 C6 C5 110.3(2)
C7 C6 C5 111.1(2)
O2 C6 H6 109.4
C7 C6 H6 109.4
C5 C6 H6 109.4
C6 C7 C8 110.7(2)
C6 C7 H7A 109.5
C8 C7 H7A 109.5
C6 C7 H7B 109.5
C8 C7 H7B 109.5
H7A C7 H7B 108.1
C9 C8 C7 111.9(2)
C9 C8 C14 104.3(2)
C7 C8 C14 117.4(3)
C9 C8 H8 107.6
C7 C8 H8 107.6
C14 C8 H8 107.6
C8 C9 C11 101.9(2)
C8 C9 C10 113.2(2)
C11 C9 C10 120.1(2)
C8 C9 H9 106.9
C11 C9 H9 106.9
C10 C9 H9 106.9
C9 C10 C25 111.0(2)
C9 C10 C1 110.3(2)
C25 C10 C1 109.4(2)
C9 C10 C5 106.6(2)
C25 C10 C5 111.9(2)
C1 C10 C5 107.5(2)
C9 C11 C12 104.8(2)
C9 C11 H11A 110.8
C12 C11 H11A 110.8
C9 C11 H11B 110.8
C12 C11 H11B 110.8
H11A C11 H11B 108.9
C13 C12 C11 113.5(2)
C13 C12 C14 110.9(2)
C11 C12 C14 105.8(2)
C13 C12 H12 108.8
C11 C12 H12 108.8
C14 C12 H12 108.8
C18 C13 C12 112.9(2)
C18 C13 C17 108.8(2)
C12 C13 C17 111.0(2)
C18 C13 H13 108.0
C12 C13 H13 108.0
C17 C13 H13 108.0
C8 C14 C15 113.7(3)
C8 C14 C12 104.1(2)
C15 C14 C12 112.8(2)
C8 C14 H14 108.7
C15 C14 H14 108.7
C12 C14 H14 108.7
C16 C15 C14 112.0(3)
C16 C15 H15A 109.2
C14 C15 H15A 109.2
C16 C15 H15B 109.2
C14 C15 H15B 109.2
H15A C15 H15B 107.9
C15 C16 C17 112.8(3)
C15 C16 H16A 109.0
C17 C16 H16A 109.0
C15 C16 H16B 109.0
C17 C16 H16B 109.0
H16A C16 H16B 107.8
C13 C17 C20 110.8(2)
C13 C17 C16 112.2(2)
C20 C17 C16 114.5(3)
C13 C17 H17 106.2
C20 C17 H17 106.2
C16 C17 H17 106.2
N1 C18 C13 111.8(2)
N1 C18 H18A 109.3
C13 C18 H18A 109.3
N1 C18 H18B 109.3
C13 C18 H18B 109.3
H18A C18 H18B 107.9
N1 C19 C24 112.8(3)
N1 C19 H19A 109.0
C24 C19 H19A 109.0
N1 C19 H19B 109.0
C24 C19 H19B 109.0
H19A C19 H19B 107.8
O3 C20 C26 109.9(3)
O3 C20 C17 105.3(2)
C26 C20 C17 110.4(3)
O3 C20 C21 110.5(2)
C26 C20 C21 109.7(2)
C17 C20 C21 110.8(2)
N1 C21 C22 109.1(2)
N1 C21 C20 112.4(2)
C22 C21 C20 112.3(3)
N1 C21 H21 107.6
C22 C21 H21 107.6
C20 C21 H21 107.6
C23 C22 C21 112.4(3)
C23 C22 H22A 109.1
C21 C22 H22A 109.1
C23 C22 H22B 109.1
C21 C22 H22B 109.1
H22A C22 H22B 107.9
C24 C23 C22 111.3(2)
C24 C23 H23A 109.4
C22 C23 H23A 109.4
C24 C23 H23B 109.4
C22 C23 H23B 109.4
H23A C23 H23B 108.0
C27 C24 C23 112.7(3)
C27 C24 C19 112.2(3)
C23 C24 C19 108.4(3)
C27 C24 H24 107.8
C23 C24 H24 107.8
C19 C24 H24 107.8
C10 C25 H25A 109.5
C10 C25 H25B 109.5
H25A C25 H25B 109.5
C10 C25 H25C 109.5
H25A C25 H25C 109.5
H25B C25 H25C 109.5
C20 C26 H26A 109.5
C20 C26 H26B 109.5
H26A C26 H26B 109.5
C20 C26 H26C 109.5
H26A C26 H26C 109.5
H26B C26 H26C 109.5
C24 C27 H27A 109.5
C24 C27 H27B 109.5
H27A C27 H27B 109.5
C24 C27 H27C 109.5
H27A C27 H27C 109.5
H27B C27 H27C 109.5
C3' O1' H1' 109.5
C6' O2' H2' 109.5
C20' O3' H3' 109.5
C18' N1' C21' 109.6(2)
C18' N1' C19' 109.3(2)
C21' N1' C19' 114.3(2)
C10' C1' C2' 113.0(2)
C10' C1' H1'1 109.0
C2' C1' H1'1 109.0
C10' C1' H1'2 109.0
C2' C1' H1'2 109.0
H1'1 C1' H1'2 107.8
C3' C2' C1' 110.8(3)
C3' C2' H2'1 109.5
C1' C2' H2'1 109.5
C3' C2' H2'2 109.5
C1' C2' H2'2 109.5
H2'1 C2' H2'2 108.1
O1' C3' C2' 107.4(2)
O1' C3' C4' 110.9(2)
C2' C3' C4' 112.7(2)
O1' C3' H3'1 108.6
C2' C3' H3'1 108.6
C4' C3' H3'1 108.6
C3' C4' C5' 111.4(2)
C3' C4' H4'1 109.4
C5' C4' H4'1 109.4
C3' C4' H4'2 109.4
C5' C4' H4'2 109.4
H4'1 C4' H4'2 108.0
C4' C5' C6' 112.8(2)
C4' C5' C10' 111.1(2)
C6' C5' C10' 113.3(2)
C4' C5' H5' 106.3
C6' C5' H5' 106.3
C10' C5' H5' 106.3
O2' C6' C7' 110.2(3)
O2' C6' C5' 107.4(2)
C7' C6' C5' 111.5(2)
O2' C6' H6' 109.2
C7' C6' H6' 109.2
C5' C6' H6' 109.2
C8' C7' C6' 111.4(3)
C8' C7' H7'1 109.3
C6' C7' H7'1 109.3
C8' C7' H7'2 109.3
C6' C7' H7'2 109.3
H7'1 C7' H7'2 108.0
C7' C8' C9' 111.0(2)
C7' C8' C14' 118.5(3)
C9' C8' C14' 104.2(2)
C7' C8' H8' 107.5
C9' C8' H8' 107.5
C14' C8' H8' 107.5
C8' C9' C11' 102.4(2)
C8' C9' C10' 112.8(2)
C11' C9' C10' 119.8(2)
C8' C9' H9' 107.0
C11' C9' H9' 107.0
C10' C9' H9' 107.0
C1' C10' C25' 109.0(3)
C1' C10' C9' 109.8(2)
C25' C10' C9' 111.4(2)
C1' C10' C5' 107.4(2)
C25' C10' C5' 113.1(2)
C9' C10' C5' 106.0(2)
C9' C11' C12' 103.1(2)
C9' C11' H11C 111.1
C12' C11' H11C 111.1
C9' C11' H11D 111.1
C12' C11' H11D 111.1
H11C C11' H11D 109.1
C13' C12' C11' 114.4(2)
C13' C12' C14' 112.4(2)
C11' C12' C14' 106.0(2)
C13' C12' H12' 107.9
C11' C12' H12' 107.9
C14' C12' H12' 107.9
C18' C13' C17' 110.9(2)
C18' C13' C12' 112.1(2)
C17' C13' C12' 109.5(2)
C18' C13' H13' 108.1
C17' C13' H13' 108.1
C12' C13' H13' 108.1
C15' C14' C8' 114.1(2)
C15' C14' C12' 111.9(2)
C8' C14' C12' 105.0(2)
C15' C14' H14' 108.6
C8' C14' H14' 108.6
C12' C14' H14' 108.6
C14' C15' C16' 112.3(3)
C14' C15' H15C 109.2
C16' C15' H15C 109.2
C14' C15' H15D 109.2
C16' C15' H15D 109.2
H15C C15' H15D 107.9
C15' C16' C17' 112.5(3)
C15' C16' H16C 109.1
C17' C16' H16C 109.1
C15' C16' H16D 109.1
C17' C16' H16D 109.1
H16C C16' H16D 107.8
C13' C17' C20' 111.2(2)
C13' C17' C16' 111.4(2)
C20' C17' C16' 113.4(3)
C13' C17' H17' 106.8
C20' C17' H17' 106.8
C16' C17' H17' 106.8
N1' C18' C13' 111.4(2)
N1' C18' H18C 109.3
C13' C18' H18C 109.3
N1' C18' H18D 109.3
C13' C18' H18D 109.3
H18C C18' H18D 108.0
N1' C19' C24' 113.0(2)
N1' C19' H19C 109.0
C24' C19' H19C 109.0
N1' C19' H19D 109.0
C24' C19' H19D 109.0
H19C C19' H19D 107.8
O3' C20' C26' 105.9(2)
O3' C20' C21' 109.2(2)
C26' C20' C21' 111.9(2)
O3' C20' C17' 109.7(2)
C26' C20' C17' 109.8(3)
C21' C20' C17' 110.3(2)
N1' C21' C22' 111.7(2)
N1' C21' C20' 107.8(2)
C22' C21' C20' 111.7(2)
N1' C21' H21' 108.5
C22' C21' H21' 108.5
C20' C21' H21' 108.5
C23' C22' C21' 113.2(3)
C23' C22' H22C 108.9
C21' C22' H22C 108.9
C23' C22' H22D 108.9
C21' C22' H22D 108.9
H22C C22' H22D 107.7
C22' C23' C24' 110.4(2)
C22' C23' H23C 109.6
C24' C23' H23C 109.6
C22' C23' H23D 109.6
C24' C23' H23D 109.6
H23C C23' H23D 108.1
C27' C24' C23' 112.5(3)
C27' C24' C19' 112.9(3)
C23' C24' C19' 107.3(3)
C27' C24' H24' 108.0
C23' C24' H24' 108.0
C19' C24' H24' 108.0
C10' C25' H25D 109.5
C10' C25' H25E 109.5
H25D C25' H25E 109.5
C10' C25' H25F 109.5
H25D C25' H25F 109.5
H25E C25' H25F 109.5
C20' C26' H26D 109.5
C20' C26' H26E 109.5
H26D C26' H26E 109.5
C20' C26' H26F 109.5
H26D C26' H26F 109.5
H26E C26' H26F 109.5
C24' C27' H27D 109.5
C24' C27' H27E 109.5
H27D C27' H27E 109.5
C24' C27' H27F 109.5
H27D C27' H27F 109.5
H27E C27' H27F 109.5
C29 O4 H4 109.5
O4 C29 C30 111.8(4)
O4 C29 H29A 109.3
C30 C29 H29A 109.3
O4 C29 H29B 109.3
C30 C29 H29B 109.3
H29A C29 H29B 107.9
C29 C30 H30A 109.5
C29 C30 H30B 109.5
H30A C30 H30B 109.5
C29 C30 H30C 109.5
H30A C30 H30C 109.5
H30B C30 H30C 109.5
H51 O1W H52 111(5)

loop_
_geom_bond_atom_site_label_1
_geom_bond_atom_site_label_2
_geom_bond_site_symmetry_2
_geom_bond_distance
_geom_bond_publ_flag
O1 C3 . 1.437(3) ?
O1 H1 . .8200 ?
O2 C6 . 1.439(3) ?
O2 H2 . .8200 ?
O3 C20 . 1.448(3) ?
O3 H3 . .8200 ?
N1 C18 . 1.460(4) ?
N1 C21 . 1.467(4) ?
N1 C19 . 1.468(4) ?
C1 C2 . 1.536(4) ?
C1 C10 . 1.542(4) ?
C1 H1A . .9700 ?
C1 H1B . .9700 ?
C2 C3 . 1.523(4) ?
C2 H2A . .9700 ?
C2 H2B . .9700 ?
C3 C4 . 1.507(4) ?
C3 H3A . .9800 ?
C4 C5 . 1.532(4) ?
C4 H4A . .9700 ?
C4 H4B . .9700 ?
C5 C6 . 1.528(4) ?
C5 C10 . 1.560(4) ?
C5 H5 . .9800 ?
C6 C7 . 1.522(4) ?
C6 H6 . .9800 ?
C7 C8 . 1.523(4) ?
C7 H7A . .9700 ?
C7 H7B . .9700 ?
C8 C9 . 1.523(4) ?
C8 C14 . 1.525(4) ?
C8 H8 . .9800 ?
C9 C11 . 1.532(4) ?
C9 C10 . 1.535(4) ?
C9 H9 . .9800 ?
C10 C25 . 1.537(4) ?
C11 C12 . 1.547(4) ?
C11 H11A . .9700 ?
C11 H11B . .9700 ?
C12 C13 . 1.528(4) ?
C12 C14 . 1.567(4) ?
C12 H12 . .9800 ?
C13 C18 . 1.520(4) ?
C13 C17 . 1.530(4) ?
C13 H13 . .9800 ?
C14 C15 . 1.537(5) ?
C14 H14 . .9800 ?
C15 C16 . 1.501(5) ?
C15 H15A . .9700 ?
C15 H15B . .9700 ?
C16 C17 . 1.556(4) ?
C16 H16A . .9700 ?
C16 H16B . .9700 ?
C17 C20 . 1.539(4) ?
C17 H17 . .9800 ?
C18 H18A . .9700 ?
C18 H18B . .9700 ?
C19 C24 . 1.522(4) ?
C19 H19A . .9700 ?
C19 H19B . .9700 ?
C20 C26 . 1.533(4) ?
C20 C21 . 1.540(4) ?
C21 C22 . 1.532(4) ?
C21 H21 . .9800 ?
C22 C23 . 1.527(5) ?
C22 H22A . .9700 ?
C22 H22B . .9700 ?
C23 C24 . 1.515(5) ?
C23 H23A . .9700 ?
C23 H23B . .9700 ?
C24 C27 . 1.515(5) ?
C24 H24 . .9800 ?
C25 H25A . .9600 ?
C25 H25B . .9600 ?
C25 H25C . .9600 ?
C26 H26A . .9600 ?
C26 H26B . .9600 ?
C26 H26C . .9600 ?
C27 H27A . .9600 ?
C27 H27B . .9600 ?
C27 H27C . .9600 ?
O1' C3' . 1.446(3) ?
O1' H1' . .8200 ?
O2' C6' . 1.439(4) ?
O2' H2' . .8200 ?
O3' C20' . 1.434(4) ?
O3' H3' . .8200 ?
N1' C18' . 1.463(3) ?
N1' C21' . 1.464(4) ?
N1' C19' . 1.471(4) ?
C1' C10' . 1.531(4) ?
C1' C2' . 1.535(4) ?
C1' H1'1 . .9700 ?
C1' H1'2 . .9700 ?
C2' C3' . 1.510(4) ?
C2' H2'1 . .9700 ?
C2' H2'2 . .9700 ?
C3' C4' . 1.523(4) ?
C3' H3'1 . .9800 ?
C4' C5' . 1.536(4) ?
C4' H4'1 . .9700 ?
C4' H4'2 . .9700 ?
C5' C6' . 1.536(4) ?
C5' C10' . 1.556(4) ?
C5' H5' . .9800 ?
C6' C7' . 1.532(4) ?
C6' H6' . .9800 ?
C7' C8' . 1.520(4) ?
C7' H7'1 . .9700 ?
C7' H7'2 . .9700 ?
C8' C9' . 1.526(4) ?
C8' C14' . 1.545(4) ?
C8' H8' . .9800 ?
C9' C11' . 1.535(4) ?
C9' C10' . 1.539(4) ?
C9' H9' . .9800 ?
C10' C25' . 1.531(4) ?
C11' C12' . 1.542(4) ?
C11' H11C . .9700 ?
C11' H11D . .9700 ?
C12' C13' . 1.532(4) ?
C12' C14' . 1.560(4) ?
C12' H12' . .9800 ?
C13' C18' . 1.520(4) ?
C13' C17' . 1.531(4) ?
C13' H13' . .9800 ?
C14' C15' . 1.519(4) ?
C14' H14' . .9800 ?
C15' C16' . 1.533(4) ?
C15' H15C . .9700 ?
C15' H15D . .9700 ?
C16' C17' . 1.554(4) ?
C16' H16C . .9700 ?
C16' H16D . .9700 ?
C17' C20' . 1.545(4) ?
C17' H17' . .9800 ?
C18' H18C . .9700 ?
C18' H18D . .9700 ?
C19' C24' . 1.526(4) ?
C19' H19C . .9700 ?
C19' H19D . .9700 ?
C20' C26' . 1.527(4) ?
C20' C21' . 1.540(4) ?
C21' C22' . 1.538(4) ?
C21' H21' . .9800 ?
C22' C23' . 1.514(5) ?
C22' H22C . .9700 ?
C22' H22D . .9700 ?
C23' C24' . 1.522(5) ?
C23' H23C . .9700 ?
C23' H23D . .9700 ?
C24' C27' . 1.521(5) ?
C24' H24' . .9800 ?
C25' H25D . .9600 ?
C25' H25E . .9600 ?
C25' H25F . .9600 ?
C26' H26D . .9600 ?
C26' H26E . .9600 ?
C26' H26F . .9600 ?
C27' H27D . .9600 ?
C27' H27E . .9600 ?
C27' H27F . .9600 ?
O4 C29 . 1.408(5) ?
O4 H4 . .8200 ?
C29 C30 . 1.491(5) ?
C29 H29A . .9700 ?
C29 H29B . .9700 ?
C30 H30A . .9600 ?
C30 H30B . .9600 ?
C30 H30C . .9600 ?
O1W H51 . .86(2) ?
O1W H52 . .86(2) ?

loop_
_geom_hbond_atom_site_label_D
_geom_hbond_atom_site_label_H
_geom_hbond_atom_site_label_A
_geom_hbond_site_symmetry_A
_geom_hbond_distance_DH
_geom_hbond_distance_HA
_geom_hbond_distance_DA
_geom_hbond_angle_DHA
_geom_hbond_publ_flag
O1 H1 O3' 2_556 .82 1.99 2.777(3) 160 yes
O2 H2 O1 2_546 .82 1.94 2.746(3) 168 yes
O3 H3 O1' 1_545 .82 2.16 2.950(3) 163 yes
O1' H1' O1W . .82 1.94 2.743(4) 165 yes
O2' H2' O3 . .82 2.36 3.097(3) 151 yes
O3' H3' O4 . .82 2.06 2.785(4) 147 yes
O4 H4 O2 2_556 .82 1.94 2.758(3) 174 yes
O1W H51 O1' 2_645 .86(2) 2.18(2) 3.025(4) 167(4) yes
O1W H52 O2' 2_655 .86(2) 1.96(2) 2.802(4) 166(5) yes

loop_
_geom_torsion_atom_site_label_1
_geom_torsion_atom_site_label_2
_geom_torsion_atom_site_label_3
_geom_torsion_atom_site_label_4
_geom_torsion
C10 C1 C2 C3 -53.8(3)
C1 C2 C3 O1 175.6(2)
C1 C2 C3 C4 53.7(3)
O1 C3 C4 C5 -180.0(2)
C2 C3 C4 C5 -56.7(3)
C3 C4 C5 C6 -170.9(2)
C3 C4 C5 C10 59.1(3)
C4 C5 C6 O2 56.2(3)
C10 C5 C6 O2 -174.9(2)
C4 C5 C6 C7 174.9(2)
C10 C5 C6 C7 -56.3(3)
O2 C6 C7 C8 174.3(3)
C5 C6 C7 C8 53.8(3)
C6 C7 C8 C9 -54.6(3)
C6 C7 C8 C14 -175.2(3)
C7 C8 C9 C11 -172.1(3)
C14 C8 C9 C11 -44.3(3)
C7 C8 C9 C10 57.5(3)
C14 C8 C9 C10 -174.7(2)
C8 C9 C10 C25 66.8(3)
C11 C9 C10 C25 -53.7(3)
C8 C9 C10 C1 -171.8(2)
C11 C9 C10 C1 67.7(3)
C8 C9 C10 C5 -55.3(3)
C11 C9 C10 C5 -175.9(3)
C2 C1 C10 C9 170.5(2)
C2 C1 C10 C25 -67.2(3)
C2 C1 C10 C5 54.6(3)
C6 C5 C10 C9 55.3(3)
C4 C5 C10 C9 -175.2(2)
C6 C5 C10 C25 -66.3(3)
C4 C5 C10 C25 63.3(3)
C6 C5 C10 C1 173.6(2)
C4 C5 C10 C1 -56.9(3)
C8 C9 C11 C12 37.4(3)
C10 C9 C11 C12 163.4(2)
C9 C11 C12 C13 -138.9(2)
C9 C11 C12 C14 -17.1(3)
C11 C12 C13 C18 -60.0(3)
C14 C12 C13 C18 -179.0(2)
C11 C12 C13 C17 177.5(2)
C14 C12 C13 C17 58.6(3)
C9 C8 C14 C15 156.6(3)
C7 C8 C14 C15 -78.9(4)
C9 C8 C14 C12 33.4(3)
C7 C8 C14 C12 157.9(3)
C13 C12 C14 C8 113.7(3)
C11 C12 C14 C8 -9.8(3)
C13 C12 C14 C15 -10.0(4)
C11 C12 C14 C15 -133.5(3)
C8 C14 C15 C16 -164.6(3)
C12 C14 C15 C16 -46.3(4)
C14 C15 C16 C17 55.3(4)
C18 C13 C17 C20 55.7(3)
C12 C13 C17 C20 -179.6(2)
C18 C13 C17 C16 -174.9(2)
C12 C13 C17 C16 -50.2(3)
C15 C16 C17 C13 -6.6(4)
C15 C16 C17 C20 120.8(3)
C21 N1 C18 C13 60.2(3)
C19 N1 C18 C13 -177.3(3)
C12 C13 C18 N1 176.5(3)
C17 C13 C18 N1 -59.9(3)
C18 N1 C19 C24 175.4(3)
C21 N1 C19 C24 -61.8(4)
C13 C17 C20 O3 67.4(3)
C16 C17 C20 O3 -60.7(3)
C13 C17 C20 C26 -173.9(2)
C16 C17 C20 C26 57.9(3)
C13 C17 C20 C21 -52.1(3)
C16 C17 C20 C21 179.8(2)
C18 N1 C21 C22 179.3(2)
C19 N1 C21 C22 58.3(3)
C18 N1 C21 C20 -55.5(3)
C19 N1 C21 C20 -176.5(2)
O3 C20 C21 N1 -64.7(3)
C26 C20 C21 N1 173.8(3)
C17 C20 C21 N1 51.6(3)
O3 C20 C21 C22 58.7(3)
C26 C20 C21 C22 -62.7(3)
C17 C20 C21 C22 175.1(2)
N1 C21 C22 C23 -55.1(3)
C20 C21 C22 C23 179.6(3)
C21 C22 C23 C24 53.5(4)
C22 C23 C24 C27 72.4(3)
C22 C23 C24 C19 -52.5(4)
N1 C19 C24 C27 -67.7(4)
N1 C19 C24 C23 57.4(4)
C10' C1' C2' C3' -56.0(4)
C1' C2' C3' O1' 174.7(2)
C1' C2' C3' C4' 52.2(4)
O1' C3' C4' C5' -174.0(2)
C2' C3' C4' C5' -53.5(3)
C3' C4' C5' C6' -174.9(3)
C3' C4' C5' C10' 56.6(3)
C4' C5' C6' O2' 56.8(3)
C10' C5' C6' O2' -175.9(2)
C4' C5' C6' C7' 177.6(3)
C10' C5' C6' C7' -55.0(3)
O2' C6' C7' C8' 171.2(2)
C5' C6' C7' C8' 52.0(3)
C6' C7' C8' C9' -54.0(3)
C6' C7' C8' C14' -174.5(2)
C7' C8' C9' C11' -170.3(2)
C14' C8' C9' C11' -41.7(3)
C7' C8' C9' C10' 59.5(3)
C14' C8' C9' C10' -171.8(2)
C2' C1' C10' C25' -64.8(3)
C2' C1' C10' C9' 172.9(2)
C2' C1' C10' C5' 58.1(3)
C8' C9' C10' C1' -174.4(2)
C11' C9' C10' C1' 64.9(3)
C8' C9' C10' C25' 64.7(3)
C11' C9' C10' C25' -55.9(3)
C8' C9' C10' C5' -58.7(3)
C11' C9' C10' C5' -179.3(2)
C4' C5' C10' C1' -57.9(3)
C6' C5' C10' C1' 173.9(3)
C4' C5' C10' C25' 62.5(3)
C6' C5' C10' C25' -65.8(3)
C4' C5' C10' C9' -175.2(2)
C6' C5' C10' C9' 56.5(3)
C8' C9' C11' C12' 42.4(3)
C10' C9' C11' C12' 168.2(2)
C9' C11' C12' C13' -151.6(2)
C9' C11' C12' C14' -27.1(3)
C11' C12' C13' C18' -62.6(3)
C14' C12' C13' C18' 176.4(2)
C11' C12' C13' C17' 173.9(2)
C14' C12' C13' C17' 52.9(3)
C7' C8' C14' C15' -88.7(3)
C9' C8' C14' C15' 147.4(3)
C7' C8' C14' C12' 148.5(3)
C9' C8' C14' C12' 24.5(3)
C13' C12' C14' C15' 3.3(4)
C11' C12' C14' C15' -122.5(3)
C13' C12' C14' C8' 127.5(2)
C11' C12' C14' C8' 1.7(3)
C8' C14' C15' C16' -173.1(3)
C12' C14' C15' C16' -54.1(4)
C14' C15' C16' C17' 47.2(4)
C18' C13' C17' C20' 48.4(3)
C12' C13' C17' C20' 172.6(2)
C18' C13' C17' C16' 176.0(3)
C12' C13' C17' C16' -59.8(3)
C15' C16' C17' C13' 9.7(4)
C15' C16' C17' C20' 136.1(3)
C21' N1' C18' C13' 64.3(3)
C19' N1' C18' C13' -169.7(2)
C17' C13' C18' N1' -54.5(3)
C12' C13' C18' N1' -177.1(2)
C18' N1' C19' C24' -178.4(3)
C21' N1' C19' C24' -55.2(3)
C13' C17' C20' O3' 68.3(3)
C16' C17' C20' O3' -58.2(3)
C13' C17' C20' C26' -175.7(2)
C16' C17' C20' C26' 57.8(3)
C13' C17' C20' C21' -52.0(3)
C16' C17' C20' C21' -178.5(2)
C18' N1' C21' C22' 170.8(2)
C19' N1' C21' C22' 47.7(3)
C18' N1' C21' C20' -66.2(3)
C19' N1' C21' C20' 170.8(2)
O3' C20' C21' N1' -60.4(3)
C26' C20' C21' N1' -177.3(2)
C17' C20' C21' N1' 60.2(3)
O3' C20' C21' C22' 62.7(3)
C26' C20' C21' C22' -54.2(3)
C17' C20' C21' C22' -176.8(2)
N1' C21' C22' C23' -48.2(4)
C20' C21' C22' C23' -169.0(3)
C21' C22' C23' C24' 54.8(4)
C22' C23' C24' C27' 66.6(4)
C22' C23' C24' C19' -58.2(4)
N1' C19' C24' C27' -65.7(4)
N1' C19' C24' C23' 58.9(3)

loop_
_cod_related_entry_id
_cod_related_entry_database
_cod_related_entry_code
1 ChemSpider 30652294
